data_7220809
loop_
_publ_author_name
'Jia, Jia'
'Xu, Jianing'
'Wang, Shengyan'
'Wang, Pengcheng'
'Gao, Lijuan'
'Yu, Miao'
'Fan, Yong'
'Wang, Li'

_publ_section_title
;
 Lanthanide coordination polymers constructed from
 5-(1H-tetrazol-5-yl)isophthalic acid ligand: white light emission and
 color tuning
;
_journal_issue 31
_journal_name_full CrystEngComm
_journal_page_first 6030
_journal_paper_doi 10.1039/C5CE00823A
_journal_volume 17
_journal_year 2015
_chemical_formula_sum 'C9 H13 N4 Nd O9'
_chemical_formula_weight 465.47
_chemical_name_systematic
; 
 ? 
;
_space_group_IT_number 2
_symmetry_cell_setting triclinic
_symmetry_space_group_name_Hall '-P 1'
_symmetry_space_group_name_H-M 'P -1'
_atom_sites_solution_hydrogens geom
_atom_sites_solution_primary direct
_atom_sites_solution_secondary difmap
_audit_block_doi 10.5517/cc13jd78
_audit_creation_method SHELXL-97
_audit_update_record
;
2014-10-11 deposited with the CCDC.
2015-06-19 downloaded from the CCDC.
;
_cell_angle_alpha 116.667(4)
_cell_angle_beta 107.471(4)
_cell_angle_gamma 95.656(4)
_cell_formula_units_Z 2
_cell_length_a 7.9987(6)
_cell_length_b 9.8130(6)
_cell_length_c 10.4856(6)
_cell_measurement_temperature 293(2)
_cell_volume 674.77(9)
_computing_structure_refinement 'SHELXL-97 (Sheldrick, 1997)'
_computing_structure_solution 'SHELXS-97 (Sheldrick, 1990)'
_diffrn_ambient_temperature 293(2)
_diffrn_measured_fraction_theta_full 0.989
_diffrn_measured_fraction_theta_max 0.989
_diffrn_radiation_monochromator graphite
_diffrn_radiation_source 'fine-focus sealed tube'
_diffrn_radiation_type MoK\a
_diffrn_radiation_wavelength 0.71073
_diffrn_reflns_av_R_equivalents 0.0480
_diffrn_reflns_av_sigmaI/netI 0.0357
_diffrn_reflns_limit_h_max 9
_diffrn_reflns_limit_h_min -9
_diffrn_reflns_limit_k_max 11
_diffrn_reflns_limit_k_min -10
_diffrn_reflns_limit_l_max 12
_diffrn_reflns_limit_l_min -12
_diffrn_reflns_number 3855
_diffrn_reflns_theta_full 25.14
_diffrn_reflns_theta_max 25.14
_diffrn_reflns_theta_min 2.36
_exptl_absorpt_coefficient_mu 3.907
_exptl_crystal_colour purple
_exptl_crystal_density_diffrn 2.291
_exptl_crystal_density_method 'not measured'
_exptl_crystal_description block
_exptl_crystal_F_000 454
_exptl_crystal_preparation Luminescent
_exptl_crystal_recrystallization_method hydrothermal
_exptl_crystal_size_max 0.15
_exptl_crystal_size_mid 0.1
_exptl_crystal_size_min 0.1
_refine_diff_density_max 1.671
_refine_diff_density_min -1.481
_refine_diff_density_rms 0.148
_refine_ls_extinction_method none
_refine_ls_goodness_of_fit_ref 1.093
_refine_ls_hydrogen_treatment mixed
_refine_ls_matrix_type full
_refine_ls_number_parameters 247
_refine_ls_number_reflns 2403
_refine_ls_number_restraints 7
_refine_ls_restrained_S_all 1.091
_refine_ls_R_factor_all 0.0282
_refine_ls_R_factor_gt 0.0273
_refine_ls_shift/su_max 0.008
_refine_ls_shift/su_mean 0.001
_refine_ls_structure_factor_coef Fsqd
_refine_ls_weighting_details 'calc w=1/[\s^2^(Fo^2^)+(0.0487P)^2^+0.5767P] where P=(Fo^2^+2Fc^2^)/3'
_refine_ls_weighting_scheme calc
_refine_ls_wR_factor_gt 0.0701
_refine_ls_wR_factor_ref 0.0707
_reflns_number_gt 2312
_reflns_number_total 2403
_reflns_threshold_expression >2sigma(I)
_cod_data_source_file c5ce00823a2.cif
_cod_data_source_block j
_cod_depositor_comments 'Adding full bibliography for 7220808--7220812.cif.'
_cod_original_cell_volume 674.77(8)
_cod_original_sg_symbol_H-M P-1
_cod_database_code 7220809

loop_
_symmetry_equiv_pos_as_xyz
'x, y, z'
'-x, -y, -z'

loop_
_atom_site_label
_atom_site_type_symbol
_atom_site_fract_x
_atom_site_fract_y
_atom_site_fract_z
_atom_site_U_iso_or_equiv
_atom_site_adp_type
_atom_site_occupancy
_atom_site_symmetry_multiplicity
_atom_site_calc_flag
_atom_site_refinement_flags
H9 H -0.024(6) 0.144(10) 0.961(10) 0.08(3) Uiso 1 1 d D
H10 H 0.140(9) 0.118(10) 1.030(6) 0.080 Uiso 1 1 d D
H1 H 0.554(3) 0.117(7) 0.936(7) 0.052(19) Uiso 1 1 d D
H5 H 0.596(4) 0.274(7) 0.813(5) 0.033(14) Uiso 1 1 d D
H4 H -0.179(8) 0.113(8) 0.586(4) 0.06(2) Uiso 1 1 d D
H2 H 0.426(10) -0.017(3) 0.846(7) 0.07(2) Uiso 1 1 d D
H3 H -0.189(9) 0.052(8) 0.668(7) 0.041(17) Uiso 1 1 d .
H7 H 0.471(10) 0.354(8) 1.151(8) 0.06(2) Uiso 1 1 d .
H8 H 0.425(9) 0.473(4) 1.120(7) 0.06(2) Uiso 1 1 d D
H6 H 0.486(6) 0.243(6) 0.664(6) 0.015(11) Uiso 1 1 d .
Nd1 Nd 0.20940(2) 0.20478(2) 0.805453(19) 0.01337(10) Uani 1 1 d .
O1 O 0.1322(4) 0.2131(3) 0.5739(3) 0.0202(6) Uani 1 1 d .
O2 O -0.1270(4) 0.0838(3) 0.3656(3) 0.0201(6) Uani 1 1 d .
O3 O -0.1584(4) 0.5382(3) 0.0926(3) 0.0218(6) Uani 1 1 d .
O6 O 0.4386(4) 0.3815(4) 1.0749(3) 0.0246(6) Uani 1 1 d D
O5 O 0.4908(4) 0.2747(4) 0.7605(4) 0.0247(6) Uani 1 1 d D
O7 O 0.4405(4) 0.0802(4) 0.9034(4) 0.0280(7) Uani 1 1 d D
O9 O -0.1277(4) 0.1246(4) 0.6746(3) 0.0212(6) Uani 1 1 d D
O8 O 0.0757(4) 0.1279(4) 0.9547(4) 0.0258(7) Uani 1 1 d D
N4 N 0.5231(5) 0.7243(4) 0.7157(4) 0.0192(7) Uani 1 1 d .
N3 N 0.6641(5) 0.8514(4) 0.7725(4) 0.0208(7) Uani 1 1 d .
N2 N 0.6516(5) 0.8890(4) 0.6663(4) 0.0208(7) Uani 1 1 d .
N1 N 0.5035(5) 0.7883(4) 0.5357(4) 0.0200(7) Uani 1 1 d .
C1 C 0.4287(5) 0.6888(4) 0.5712(4) 0.0147(7) Uani 1 1 d .
C2 C 0.2633(5) 0.5555(4) 0.4649(4) 0.0148(7) Uani 1 1 d .
C7 C 0.1471(5) 0.5456(4) 0.3302(4) 0.0147(7) Uani 1 1 d .
H7A H 0.1738 0.6231 0.3058 0.018 Uiso 1 1 calc R
C6 C -0.0100(5) 0.4187(4) 0.2319(4) 0.0137(7) Uani 1 1 d .
C5 C -0.0505(5) 0.3020(5) 0.2676(4) 0.0161(7) Uani 1 1 d .
H5A H -0.1530 0.2159 0.1999 0.019 Uiso 1 1 calc R
C4 C 0.0617(5) 0.3139(4) 0.4040(4) 0.0144(7) Uani 1 1 d .
C3 C 0.2183(5) 0.4418(4) 0.5030(4) 0.0158(7) Uani 1 1 d .
H3A H 0.2931 0.4509 0.5951 0.019 Uiso 1 1 calc R
C8 C 0.0200(5) 0.1956(4) 0.4508(4) 0.0138(7) Uani 1 1 d .
C9 C -0.1395(5) 0.4098(5) 0.0877(4) 0.0156(7) Uani 1 1 d .
O4 O -0.2205(4) 0.2740(3) -0.0289(3) 0.0202(6) Uani 1 1 d .

loop_
_atom_site_aniso_label
_atom_site_aniso_U_11
_atom_site_aniso_U_22
_atom_site_aniso_U_33
_atom_site_aniso_U_23
_atom_site_aniso_U_13
_atom_site_aniso_U_12
Nd1 0.01366(14) 0.01267(14) 0.01504(14) 0.00888(10) 0.00465(9) 0.00193(9)
O1 0.0211(14) 0.0214(14) 0.0214(14) 0.0153(12) 0.0065(12) 0.0026(11)
O2 0.0188(14) 0.0154(13) 0.0241(14) 0.0104(12) 0.0064(12) 0.0000(11)
O3 0.0249(15) 0.0158(14) 0.0233(14) 0.0116(12) 0.0043(12) 0.0064(12)
O6 0.0301(16) 0.0195(15) 0.0193(14) 0.0096(13) 0.0041(13) 0.0055(13)
O5 0.0182(15) 0.0387(18) 0.0230(16) 0.0199(14) 0.0083(12) 0.0081(13)
O7 0.0238(16) 0.0233(16) 0.0377(18) 0.0168(14) 0.0095(14) 0.0094(14)
O9 0.0173(14) 0.0197(15) 0.0260(16) 0.0132(13) 0.0068(12) 0.0000(12)
O8 0.0233(16) 0.0324(17) 0.0289(16) 0.0191(14) 0.0136(13) 0.0070(14)
N4 0.0195(17) 0.0180(16) 0.0189(16) 0.0111(14) 0.0049(13) -0.0012(13)
N3 0.0170(16) 0.0206(17) 0.0198(16) 0.0092(14) 0.0043(13) -0.0016(14)
N2 0.0190(17) 0.0188(17) 0.0229(17) 0.0112(14) 0.0071(14) -0.0015(14)
N1 0.0186(17) 0.0186(16) 0.0212(16) 0.0122(14) 0.0046(14) -0.0020(14)
C1 0.0138(18) 0.0149(18) 0.0188(18) 0.0104(15) 0.0074(15) 0.0040(15)
C2 0.0124(17) 0.0139(17) 0.0177(18) 0.0071(15) 0.0070(14) 0.0035(14)
C7 0.0166(18) 0.0113(17) 0.0204(18) 0.0093(15) 0.0101(15) 0.0040(15)
C6 0.0133(17) 0.0134(17) 0.0150(17) 0.0077(14) 0.0052(14) 0.0042(14)
C5 0.0150(18) 0.0142(17) 0.0170(18) 0.0068(15) 0.0058(15) 0.0025(15)
C4 0.0140(18) 0.0142(18) 0.0169(18) 0.0083(15) 0.0068(15) 0.0065(15)
C3 0.0164(18) 0.0168(18) 0.0164(18) 0.0100(15) 0.0059(15) 0.0067(15)
C8 0.0123(17) 0.0129(17) 0.0153(17) 0.0062(14) 0.0055(14) 0.0035(14)
C9 0.0121(17) 0.0187(19) 0.0215(19) 0.0137(16) 0.0076(15) 0.0045(15)
O4 0.0193(14) 0.0162(14) 0.0180(13) 0.0068(11) 0.0021(11) 0.0025(11)

loop_
_atom_type_symbol
_atom_type_description
_atom_type_scat_dispersion_real
_atom_type_scat_dispersion_imag
_atom_type_scat_source
C C 0.0033 0.0016 'International Tables Vol C Tables 4.2.6.8 and 6.1.1.4'
H H 0.0000 0.0000 'International Tables Vol C Tables 4.2.6.8 and 6.1.1.4'
N N 0.0061 0.0033 'International Tables Vol C Tables 4.2.6.8 and 6.1.1.4'
Nd Nd -0.1943 3.0179 'International Tables Vol C Tables 4.2.6.8 and 6.1.1.4'
O O 0.0106 0.0060 'International Tables Vol C Tables 4.2.6.8 and 6.1.1.4'

loop_
_geom_angle_atom_site_label_1
_geom_angle_atom_site_label_2
_geom_angle_atom_site_label_3
_geom_angle
_geom_angle_site_symmetry_1
_geom_angle_site_symmetry_3
O1 Nd1 O3 83.59(10) . 2_566
O1 Nd1 O2 84.75(10) . 2_556
O3 Nd1 O2 155.89(10) 2_566 2_556
O1 Nd1 O8 142.41(10) . .
O3 Nd1 O8 94.24(10) 2_566 .
O2 Nd1 O8 82.36(10) 2_556 .
O1 Nd1 O9 71.30(10) . .
O3 Nd1 O9 81.13(10) 2_566 .
O2 Nd1 O9 75.15(10) 2_556 .
O8 Nd1 O9 71.29(10) . .
O1 Nd1 O6 134.35(10) . .
O3 Nd1 O6 70.52(10) 2_566 .
O2 Nd1 O6 131.14(10) 2_556 .
O8 Nd1 O6 78.20(10) . .
O9 Nd1 O6 136.28(10) . .
O1 Nd1 O5 68.84(10) . .
O3 Nd1 O5 97.60(10) 2_566 .
O2 Nd1 O5 97.75(10) 2_556 .
O8 Nd1 O5 147.92(10) . .
O9 Nd1 O5 139.99(10) . .
O6 Nd1 O5 77.87(10) . .
O1 Nd1 O7 127.75(11) . .
O3 Nd1 O7 135.23(10) 2_566 .
O2 Nd1 O7 67.69(10) 2_556 .
O8 Nd1 O7 78.62(11) . .
O9 Nd1 O7 134.60(10) . .
O6 Nd1 O7 64.74(10) . .
O5 Nd1 O7 71.98(11) . .
C8 O1 Nd1 152.9(3) . .
C8 O2 Nd1 136.2(2) . 2_556
C9 O3 Nd1 156.7(3) . 2_566
Nd1 O6 H7 125(4) . .
Nd1 O6 H8 115(5) . .
H7 O6 H8 105(6) . .
Nd1 O5 H5 122(4) . .
Nd1 O5 H6 121(3) . .
H5 O5 H6 107(5) . .
Nd1 O7 H1 124(5) . .
Nd1 O7 H2 117(5) . .
H1 O7 H2 102(6) . .
Nd1 O9 H4 121(5) . .
Nd1 O9 H3 122(5) . .
H4 O9 H3 101(6) . .
Nd1 O8 H9 122(6) . .
Nd1 O8 H10 122(5) . .
H9 O8 H10 112(8) . .
C1 N4 N3 105.1(3) . .
N2 N3 N4 109.0(3) . .
N3 N2 N1 110.2(3) . .
C1 N1 N2 104.1(3) . .
N4 C1 N1 111.7(3) . .
N4 C1 C2 123.5(3) . .
N1 C1 C2 124.8(3) . .
C7 C2 C3 119.6(3) . .
C7 C2 C1 120.8(3) . .
C3 C2 C1 119.6(3) . .
C2 C7 C6 119.7(3) . .
C2 C7 H7A 120.1 . .
C6 C7 H7A 120.1 . .
C5 C6 C7 120.4(3) . .
C5 C6 C9 119.7(3) . .
C7 C6 C9 119.9(3) . .
C4 C5 C6 120.1(4) . .
C4 C5 H5A 119.9 . .
C6 C5 H5A 119.9 . .
C5 C4 C3 119.3(4) . .
C5 C4 C8 122.2(3) . .
C3 C4 C8 118.5(3) . .
C2 C3 C4 120.8(4) . .
C2 C3 H3A 119.6 . .
C4 C3 H3A 119.6 . .
O1 C8 O2 123.4(4) . .
O1 C8 C4 117.8(3) . .
O2 C8 C4 118.8(3) . .
O4 C9 O3 124.8(4) . .
O4 C9 C6 117.2(3) . .
O3 C9 C6 118.1(3) . .

loop_
_geom_bond_atom_site_label_1
_geom_bond_atom_site_label_2
_geom_bond_distance
_geom_bond_site_symmetry_2
Nd1 O1 2.360(3) .
Nd1 O3 2.391(3) 2_566
Nd1 O2 2.456(3) 2_556
Nd1 O8 2.463(3) .
Nd1 O9 2.482(3) .
Nd1 O6 2.494(3) .
Nd1 O5 2.527(3) .
Nd1 O7 2.529(3) .
O1 C8 1.255(5) .
O2 C8 1.273(5) .
O2 Nd1 2.456(3) 2_556
O3 C9 1.264(5) .
O3 Nd1 2.391(3) 2_566
O6 H7 0.92(8) .
O6 H8 0.84(2) .
O5 H5 0.86(2) .
O5 H6 0.90(5) .
O7 H1 0.84(2) .
O7 H2 0.84(2) .
O9 H4 0.84(2) .
O9 H3 0.79(6) .
O8 H9 0.85(2) .
O8 H10 0.86(2) .
N4 C1 1.332(5) .
N4 N3 1.354(5) .
N3 N2 1.303(5) .
N2 N1 1.355(5) .
N1 C1 1.340(5) .
C1 C2 1.473(5) .
C2 C7 1.392(6) .
C2 C3 1.394(5) .
C7 C6 1.398(5) .
C7 H7A 0.9300 .
C6 C5 1.394(5) .
C6 C9 1.513(5) .
C5 C4 1.387(6) .
C5 H5A 0.9300 .
C4 C3 1.401(5) .
C4 C8 1.494(5) .
C3 H3A 0.9300 .
C9 O4 1.258(5) .

loop_
_geom_hbond_atom_site_label_D
_geom_hbond_atom_site_label_H
_geom_hbond_atom_site_label_A
_geom_hbond_distance_DH
_geom_hbond_distance_HA
_geom_hbond_distance_DA
_geom_hbond_angle_DHA
_geom_hbond_site_symmetry_A
O5 H6 N1 0.90(5) 2.01(5) 2.898(5) 170(4) 2_666
O6 H8 O5 0.84(2) 2.13(3) 2.914(5) 155(6) 2_667
O6 H7 N4 0.92(8) 1.87(8) 2.775(5) 167(6) 2_667
O9 H3 N2 0.79(6) 1.93(7) 2.719(5) 174(6) 1_445
O7 H2 N4 0.84(2) 2.61(4) 3.402(5) 157(7) 1_545
O7 H2 N3 0.84(2) 2.52(6) 3.102(5) 127(6) 1_545
O9 H4 O2 0.84(2) 2.37(4) 3.083(4) 143(6) .
O5 H5 O4 0.86(2) 1.85(3) 2.676(4) 160(5) 1_656
O7 H1 O4 0.84(2) 2.07(4) 2.845(4) 152(6) 1_656
O8 H10 N3 0.86(2) 2.06(3) 2.894(5) 165(8) 2_667
O7 H1 O4 0.84(2) 2.07(4) 2.845(4) 152(6) 1_656
O9 H4 O2 0.84(2) 2.37(4) 3.083(4) 143(6) .
